data_5000040
loop_
_publ_author_name
'Cheng, G C H'
'Zussman, J'

_publ_section_title
;
The crystal structure of anhydrite (Ca S O4)
;
_journal_name_full 'Acta Crystallographica (1,1948-23,1967)'
_journal_page_first 767
_journal_page_last 769
_journal_paper_doi 10.1107/S0365110X63001997
_journal_volume 16
_journal_year 1963
_chemical_compound_source Madagascar
_chemical_formula_structural 'Ca S O4'
_chemical_formula_sum 'Ca O4 S'
_chemical_name_mineral Anhydrite
_chemical_name_systematic 'Calcium sulfate'
_space_group_IT_number 63
_symmetry_cell_setting orthorhombic
_symmetry_Int_Tables_number 63
_symmetry_space_group_name_Hall '-A 2a 2a'
_symmetry_space_group_name_H-M 'A m m a'
_cell_angle_alpha 90
_cell_angle_beta 90
_cell_angle_gamma 90
_cell_formula_units_Z 4
_cell_length_a 6.991
_cell_length_b 6.996
_cell_length_c 6.238
_cell_volume 305.1
_database_code_amcsd 0020853
_exptl_crystal_density_diffrn 2.964
_refine_ls_R_factor_all 0.11
_cod_database_code 5000040

loop_
_space_group_symop_operation_xyz
x,y,z
-x,y,-z
1/2-x,y,z
1/2+x,y,-z
-x,-y,-z
x,-y,z
1/2+x,-y,-z
1/2-x,-y,z
x,1/2+y,1/2+z
-x,1/2+y,1/2-z
1/2-x,1/2+y,1/2+z
1/2+x,1/2+y,1/2-z
-x,1/2-y,1/2-z
x,1/2-y,1/2+z
1/2+x,1/2-y,1/2-z
1/2-x,1/2-y,1/2+z

loop_
_atom_site_label
_atom_site_type_symbol
_atom_site_symmetry_multiplicity
_atom_site_Wyckoff_symbol
_atom_site_fract_x
_atom_site_fract_y
_atom_site_fract_z
_atom_site_occupancy
_atom_site_attached_hydrogens
_atom_site_calc_flag
Ca1 Ca2+ 4 c 0.75 0. 0.346 1. 0 d
S1 S6+ 4 c 0.25 0. 0.155 1. 0 d
O1 O2- 8 g 0.25 0.171 0.015 1. 0 d
O2 O2- 8 f 0.08 0. 0.298 1. 0 d

loop_
_atom_type_symbol
_atom_type_oxidation_number
Ca2+ 2.000
S6+ 6.000
O2- -2.000

loop_
_cod_related_entry_id
_cod_related_entry_database
_cod_related_entry_code
1 AMCSD 0020853
